data_2235487
loop_
_publ_author_name
'Warad, Ismail'
'Aldwayyan, Abdullah S.'
'Al-Jekhedab, Fahad M.'
'Choudhary, M. Iqbal'
'Yousuf, Sammer'

_publ_section_title
;
 [1,2-Bis(diphenylphosphanyl)ethane-\k^2^<i>P</i>,<i>P</i>']dichloridopalladium(II)
 dimethyl sulfoxide monosolvate
;
_journal_coeditor_code HB6864
_journal_issue 7
_journal_name_full 'Acta Crystallographica Section E'
_journal_page_first m984
_journal_page_last m985
_journal_paper_doi 10.1107/S1600536812028310
_journal_volume 68
_journal_year 2012
_chemical_formula_iupac '[Pd Cl2 (C26 H24 P2)], C2 H6 O S'
_chemical_formula_moiety 'C26 H24 Cl2 P2 Pd, C2 H6 O S'
_chemical_formula_sum 'C28 H30 Cl2 O P2 Pd S'
_chemical_formula_weight 653.82
_chemical_name_systematic
;
[1,2-Bis(diphenylphosphanyl)ethane-
\k^2^<i>P</i>,<i>P</i>']dichloridopalladium(II)
dimethyl sulfoxide monosolvate
;
_space_group_IT_number 2
_symmetry_cell_setting triclinic
_symmetry_space_group_name_Hall '-P 1'
_symmetry_space_group_name_H-M 'P -1'
_atom_sites_solution_hydrogens geom
_atom_sites_solution_primary direct
_atom_sites_solution_secondary difmap
_audit_creation_method SHELXL-97
_cell_angle_alpha 73.6740(10)
_cell_angle_beta 79.0660(10)
_cell_angle_gamma 68.6340(10)
_cell_formula_units_Z 2
_cell_length_a 8.4091(3)
_cell_length_b 11.4745(4)
_cell_length_c 16.8098(6)
_cell_measurement_reflns_used 8463
_cell_measurement_temperature 293(2)
_cell_measurement_theta_max 28.30
_cell_measurement_theta_min 2.54
_cell_volume 1442.67(9)
_computing_cell_refinement 'SAINT (Bruker, 2000)'
_computing_data_collection 'SMART (Bruker, 2000)'
_computing_data_reduction 'SAINT (Bruker, 2000)'
_computing_molecular_graphics 'SHELXTL (Sheldrick, 2008)'
_computing_publication_material
;
SHELXTL (Sheldrick, 2008), PARST (Nardelli, 1995) and PLATON
(Spek, 2009)
;
_computing_structure_refinement 'SHELXL97 (Sheldrick, 2008)'
_computing_structure_solution 'SHELXS97 (Sheldrick, 2008)'
_diffrn_ambient_temperature 293(2)
_diffrn_measured_fraction_theta_full 0.999
_diffrn_measured_fraction_theta_max 0.999
_diffrn_measurement_device_type 'Bruker SMART APEX CCD'
_diffrn_measurement_method '\w scan'
_diffrn_radiation_monochromator graphite
_diffrn_radiation_source 'fine-focus sealed tube'
_diffrn_radiation_type MoK\a
_diffrn_radiation_wavelength 0.71073
_diffrn_reflns_av_R_equivalents 0.0217
_diffrn_reflns_av_sigmaI/netI 0.0236
_diffrn_reflns_limit_h_max 10
_diffrn_reflns_limit_h_min -10
_diffrn_reflns_limit_k_max 14
_diffrn_reflns_limit_k_min -14
_diffrn_reflns_limit_l_max 21
_diffrn_reflns_limit_l_min -21
_diffrn_reflns_number 19016
_diffrn_reflns_theta_full 27.50
_diffrn_reflns_theta_max 27.50
_diffrn_reflns_theta_min 1.27
_exptl_absorpt_coefficient_mu 1.032
_exptl_absorpt_correction_T_max 0.8950
_exptl_absorpt_correction_T_min 0.7472
_exptl_absorpt_correction_type multi-scan
_exptl_absorpt_process_details '(SADABS; Bruker, 2000)'
_exptl_crystal_colour orange
_exptl_crystal_density_diffrn 1.505
_exptl_crystal_density_method 'not measured'
_exptl_crystal_description Block
_exptl_crystal_F_000 664
_exptl_crystal_size_max 0.30
_exptl_crystal_size_mid 0.23
_exptl_crystal_size_min 0.11
_refine_diff_density_max 0.499
_refine_diff_density_min -0.318
_refine_ls_extinction_method none
_refine_ls_goodness_of_fit_ref 1.025
_refine_ls_hydrogen_treatment constr
_refine_ls_matrix_type full
_refine_ls_number_parameters 326
_refine_ls_number_reflns 6610
_refine_ls_number_restraints 3
_refine_ls_restrained_S_all 1.025
_refine_ls_R_factor_all 0.0315
_refine_ls_R_factor_gt 0.0267
_refine_ls_shift/su_max 0.003
_refine_ls_shift/su_mean 0.000
_refine_ls_structure_factor_coef Fsqd
_refine_ls_weighting_details 'calc w=1/[\s^2^(Fo^2^)+(0.0363P)^2^+0.3766P] where P=(Fo^2^+2Fc^2^)/3'
_refine_ls_weighting_scheme calc
_refine_ls_wR_factor_gt 0.0661
_refine_ls_wR_factor_ref 0.0691
_reflns_number_gt 5863
_reflns_number_total 6610
_reflns_threshold_expression I>2\s(I)
_cod_data_source_file hb6864.cif
_cod_data_source_block I
_cod_database_code 2235487
_cod_database_fobs_code 2235487

loop_
_symmetry_equiv_pos_as_xyz
'x, y, z'
'-x, -y, -z'

loop_
_atom_site_type_symbol
_atom_site_label
_atom_site_fract_x
_atom_site_fract_y
_atom_site_fract_z
_atom_site_U_iso_or_equiv
_atom_site_adp_type
_atom_site_calc_flag
_atom_site_refinement_flags
_atom_site_occupancy
_atom_site_symmetry_multiplicity
_atom_site_disorder_assembly
_atom_site_disorder_group
Pd Pd1 0.505146(17) 0.668916(13) 0.771823(8) 0.02941(5) Uani d . 1 1 . .
Cl Cl1 0.25945(8) 0.81046(6) 0.82912(5) 0.06129(17) Uani d . 1 1 . .
Cl Cl2 0.34922(7) 0.55828(5) 0.73749(4) 0.04605(13) Uani d . 1 1 . .
P P1 0.74985(6) 0.53495(5) 0.72429(3) 0.03260(11) Uani d . 1 1 . .
P P2 0.67020(6) 0.76776(5) 0.79571(3) 0.03221(11) Uani d . 1 1 . .
C C1 0.7524(3) 0.5243(2) 0.61872(13) 0.0396(5) Uani d . 1 1 . .
C C2 0.7793(3) 0.6212(3) 0.55295(15) 0.0558(6) Uani d . 1 1 . .
H H2 0.8028 0.6887 0.5630 0.067 Uiso calc R 1 1 . .
C C3 0.7714(4) 0.6179(3) 0.47218(17) 0.0725(8) Uani d . 1 1 . .
H H3 0.7894 0.6834 0.4281 0.087 Uiso calc R 1 1 . .
C C4 0.7375(3) 0.5199(4) 0.45682(18) 0.0749(9) Uani d . 1 1 . .
H H4 0.7309 0.5189 0.4024 0.090 Uiso calc R 1 1 . .
C C5 0.7133(4) 0.4230(3) 0.5210(2) 0.0759(9) Uani d . 1 1 . .
H H5 0.6921 0.3552 0.5099 0.091 Uiso calc R 1 1 . .
C C6 0.7196(3) 0.4237(3) 0.60288(17) 0.0587(6) Uani d . 1 1 . .
H H6 0.7020 0.3575 0.6465 0.070 Uiso calc R 1 1 . .
C C7 0.8124(3) 0.37111(19) 0.78653(14) 0.0411(5) Uani d . 1 1 . .
C C8 0.9678(4) 0.2825(2) 0.76568(18) 0.0645(7) Uani d . 1 1 . .
H H8 1.0381 0.3068 0.7189 0.077 Uiso calc R 1 1 . .
C C9 1.0188(4) 0.1582(3) 0.8140(2) 0.0783(9) Uani d . 1 1 . .
H H9 1.1229 0.0991 0.7995 0.094 Uiso calc R 1 1 . .
C C10 0.9171(5) 0.1225(3) 0.8827(2) 0.0771(9) Uani d . 1 1 . .
H H10 0.9504 0.0383 0.9143 0.093 Uiso calc R 1 1 . .
C C11 0.7664(4) 0.2098(3) 0.9054(2) 0.0791(9) Uani d . 1 1 . .
H H11 0.6995 0.1858 0.9537 0.095 Uiso calc R 1 1 . .
C C12 0.7125(3) 0.3341(2) 0.85681(17) 0.0583(6) Uani d . 1 1 . .
H H12 0.6083 0.3925 0.8719 0.070 Uiso calc R 1 1 . .
C C13 0.7402(3) 0.7045(2) 0.89926(12) 0.0377(4) Uani d . 1 1 . .
C C14 0.8598(3) 0.7441(3) 0.92091(17) 0.0590(6) Uani d . 1 1 . .
H H14 0.9046 0.8027 0.8821 0.071 Uiso calc R 1 1 . .
C C15 0.9125(4) 0.6965(4) 1.0000(2) 0.0791(10) Uani d . 1 1 . .
H H15 0.9929 0.7230 1.0147 0.095 Uiso calc R 1 1 . .
C C16 0.8465(4) 0.6107(3) 1.05672(18) 0.0801(10) Uani d . 1 1 . .
H H16 0.8803 0.5805 1.1104 0.096 Uiso calc R 1 1 . .
C C17 0.7318(4) 0.5686(3) 1.03572(16) 0.0731(9) Uani d . 1 1 . .
H H17 0.6912 0.5073 1.0743 0.088 Uiso calc R 1 1 . .
C C18 0.6754(3) 0.6170(2) 0.95701(14) 0.0533(6) Uani d . 1 1 . .
H H18 0.5942 0.5905 0.9432 0.064 Uiso calc R 1 1 . .
C C19 0.5851(3) 0.9401(2) 0.78165(15) 0.0441(5) Uani d . 1 1 . .
C C20 0.5855(4) 1.0192(2) 0.70303(19) 0.0670(7) Uani d . 1 1 . .
H H20 0.6291 0.9842 0.6566 0.080 Uiso calc R 1 1 . .
C C21 0.5198(5) 1.1521(3) 0.6938(3) 0.0915(11) Uani d . 1 1 . .
H H21 0.5215 1.2056 0.6408 0.110 Uiso calc R 1 1 . .
C C22 0.4539(5) 1.2048(3) 0.7599(3) 0.0980(13) Uani d . 1 1 . .
H H22 0.4109 1.2938 0.7524 0.118 Uiso calc R 1 1 . .
C C23 0.4503(5) 1.1276(3) 0.8380(3) 0.0906(11) Uani d . 1 1 . .
H H23 0.4042 1.1641 0.8836 0.109 Uiso calc R 1 1 . .
C C24 0.5150(4) 0.9944(3) 0.8497(2) 0.0661(7) Uani d . 1 1 . .
H H24 0.5113 0.9420 0.9030 0.079 Uiso calc R 1 1 . .
C C25 0.9282(3) 0.5915(2) 0.72475(14) 0.0420(5) Uani d . 1 1 . .
H H25A 0.9877 0.5425 0.7739 0.050 Uiso calc R 1 1 . .
H H25B 1.0091 0.5765 0.6762 0.050 Uiso calc R 1 1 . .
C C26 0.8655(3) 0.7338(2) 0.72412(13) 0.0398(5) Uani d . 1 1 . .
H H26A 0.8417 0.7850 0.6683 0.048 Uiso calc R 1 1 . .
H H26B 0.9529 0.7552 0.7416 0.048 Uiso calc R 1 1 . .
O O1 0.8108(4) 0.9128(2) 0.52539(14) 0.1089(9) Uani d D 1 1 . .
S S1 0.76772(16) 0.97151(11) 0.43853(6) 0.0890(3) Uani d P 0.8976(18) 1 A 1
C C27 0.9635(7) 0.9661(6) 0.3762(3) 0.1181(18) Uani d P 0.8976(18) 1 A 1
H H27A 1.0259 0.8793 0.3716 0.177 Uiso calc PR 0.8976(18) 1 A 1
H H27B 1.0304 0.9957 0.4015 0.177 Uiso calc PR 0.8976(18) 1 A 1
H H27C 0.9405 1.0204 0.3218 0.177 Uiso calc PR 0.8976(18) 1 A 1
C C28 0.6941(10) 1.1385(4) 0.4309(3) 0.173(3) Uani d P 0.8976(18) 1 A 1
H H28A 0.5839 1.1627 0.4621 0.259 Uiso calc PR 0.8976(18) 1 A 1
H H28B 0.6844 1.1833 0.3735 0.259 Uiso calc PR 0.8976(18) 1 A 1
H H28C 0.7739 1.1605 0.4529 0.259 Uiso calc PR 0.8976(18) 1 A 1
S S1' 0.8125(14) 1.0323(6) 0.4620(5) 0.0890(3) Uani d PD 0.1024(18) 1 A 2
C C27' 0.880(7) 0.957(6) 0.378(3) 0.1181(18) Uani d PD 0.1024(18) 1 A 2
H H27D 1.0007 0.9093 0.3777 0.177 Uiso calc PR 0.1024(18) 1 A 2
H H27E 0.8594 1.0212 0.3264 0.177 Uiso calc PR 0.1024(18) 1 A 2
H H27F 0.8176 0.8996 0.3830 0.177 Uiso calc PR 0.1024(18) 1 A 2
C C28' 0.622(4) 1.075(5) 0.416(3) 0.173(3) Uani d PD 0.1024(18) 1 A 2
H H28D 0.5292 1.1302 0.4454 0.259 Uiso calc PR 0.1024(18) 1 A 2
H H28E 0.5966 0.9987 0.4188 0.259 Uiso calc PR 0.1024(18) 1 A 2
H H28F 0.6355 1.1193 0.3589 0.259 Uiso calc PR 0.1024(18) 1 A 2

loop_
_atom_site_aniso_label
_atom_site_aniso_U_11
_atom_site_aniso_U_22
_atom_site_aniso_U_33
_atom_site_aniso_U_12
_atom_site_aniso_U_13
_atom_site_aniso_U_23
Pd1 0.02598(8) 0.02756(8) 0.03349(9) -0.00798(6) -0.00470(5) -0.00518(6)
Cl1 0.0388(3) 0.0489(3) 0.0917(5) -0.0079(2) 0.0116(3) -0.0302(3)
Cl2 0.0400(3) 0.0497(3) 0.0574(3) -0.0209(2) -0.0106(2) -0.0140(2)
P1 0.0292(2) 0.0319(2) 0.0360(3) -0.0073(2) -0.00501(19) -0.0095(2)
P2 0.0341(3) 0.0296(2) 0.0341(3) -0.0124(2) -0.0048(2) -0.0057(2)
C1 0.0316(10) 0.0470(12) 0.0391(11) -0.0070(9) -0.0028(8) -0.0168(9)
C2 0.0657(16) 0.0572(15) 0.0435(13) -0.0190(12) -0.0054(11) -0.0119(11)
C3 0.076(2) 0.094(2) 0.0397(14) -0.0225(17) -0.0052(13) -0.0122(14)
C4 0.0483(15) 0.125(3) 0.0518(16) -0.0118(16) -0.0026(12) -0.0455(18)
C5 0.0706(19) 0.100(2) 0.081(2) -0.0303(18) -0.0044(16) -0.056(2)
C6 0.0609(16) 0.0675(17) 0.0606(15) -0.0280(13) -0.0019(12) -0.0280(13)
C7 0.0420(11) 0.0322(10) 0.0478(12) -0.0070(9) -0.0131(9) -0.0085(9)
C8 0.0594(16) 0.0461(14) 0.0703(17) 0.0026(12) -0.0053(13) -0.0137(13)
C9 0.078(2) 0.0410(15) 0.101(2) 0.0086(14) -0.0300(18) -0.0182(15)
C10 0.094(2) 0.0361(13) 0.100(2) -0.0154(15) -0.052(2) 0.0062(15)
C11 0.084(2) 0.0604(18) 0.081(2) -0.0317(17) -0.0205(17) 0.0196(16)
C12 0.0531(15) 0.0455(13) 0.0656(16) -0.0131(11) -0.0091(12) 0.0014(12)
C13 0.0366(11) 0.0408(11) 0.0351(10) -0.0087(9) -0.0056(8) -0.0117(8)
C14 0.0565(15) 0.0703(17) 0.0601(15) -0.0226(13) -0.0163(12) -0.0210(13)
C15 0.0661(19) 0.104(3) 0.076(2) -0.0095(18) -0.0327(16) -0.043(2)
C16 0.071(2) 0.102(3) 0.0429(15) 0.0130(18) -0.0222(14) -0.0224(16)
C17 0.0649(18) 0.086(2) 0.0373(13) -0.0029(15) -0.0014(12) 0.0021(13)
C18 0.0480(13) 0.0631(15) 0.0407(12) -0.0158(12) -0.0032(10) -0.0036(11)
C19 0.0403(11) 0.0307(10) 0.0646(14) -0.0139(9) -0.0121(10) -0.0085(10)
C20 0.0733(18) 0.0414(13) 0.0762(19) -0.0169(13) -0.0125(15) 0.0028(13)
C21 0.089(2) 0.0416(16) 0.124(3) -0.0207(16) -0.023(2) 0.0172(18)
C22 0.075(2) 0.0347(15) 0.183(4) -0.0124(15) -0.031(3) -0.019(2)
C23 0.084(2) 0.0547(18) 0.140(3) -0.0040(16) -0.019(2) -0.054(2)
C24 0.0710(18) 0.0453(14) 0.0830(19) -0.0094(13) -0.0119(15) -0.0267(14)
C25 0.0282(10) 0.0505(12) 0.0492(12) -0.0116(9) -0.0042(9) -0.0158(10)
C26 0.0379(11) 0.0453(12) 0.0392(11) -0.0205(9) -0.0014(8) -0.0070(9)
O1 0.171(3) 0.0846(16) 0.0628(14) -0.0520(18) -0.0197(15) 0.0146(12)
S1 0.1244(9) 0.0899(7) 0.0686(6) -0.0583(7) -0.0235(6) -0.0026(5)
C27 0.119(4) 0.164(5) 0.083(3) -0.062(4) 0.002(3) -0.033(3)
C28 0.277(8) 0.071(3) 0.097(4) 0.021(4) -0.036(4) 0.000(3)
S1' 0.1244(9) 0.0899(7) 0.0686(6) -0.0583(7) -0.0235(6) -0.0026(5)
C27' 0.119(4) 0.164(5) 0.083(3) -0.062(4) 0.002(3) -0.033(3)
C28' 0.277(8) 0.071(3) 0.097(4) 0.021(4) -0.036(4) 0.000(3)

loop_
_atom_type_symbol
_atom_type_description
_atom_type_scat_dispersion_real
_atom_type_scat_dispersion_imag
_atom_type_scat_source
C C 0.0033 0.0016 'International Tables Vol C Tables 4.2.6.8 and 6.1.1.4'
H H 0.0000 0.0000 'International Tables Vol C Tables 4.2.6.8 and 6.1.1.4'
O O 0.0106 0.0060 'International Tables Vol C Tables 4.2.6.8 and 6.1.1.4'
P P 0.1023 0.0942 'International Tables Vol C Tables 4.2.6.8 and 6.1.1.4'
S S 0.1246 0.1234 'International Tables Vol C Tables 4.2.6.8 and 6.1.1.4'
Cl Cl 0.1484 0.1585 'International Tables Vol C Tables 4.2.6.8 and 6.1.1.4'
Pd Pd -0.9988 1.0072 'International Tables Vol C Tables 4.2.6.8 and 6.1.1.4'

loop_
_geom_angle_atom_site_label_1
_geom_angle_atom_site_label_2
_geom_angle_atom_site_label_3
_geom_angle
P2 Pd1 P1 85.603(19)
P2 Pd1 Cl1 90.93(2)
P1 Pd1 Cl1 175.75(2)
P2 Pd1 Cl2 175.049(19)
P1 Pd1 Cl2 89.95(2)
Cl1 Pd1 Cl2 93.61(2)
C1 P1 C7 106.37(10)
C1 P1 C25 106.61(10)
C7 P1 C25 104.57(10)
C1 P1 Pd1 114.01(7)
C7 P1 Pd1 115.28(8)
C25 P1 Pd1 109.25(7)
C19 P2 C13 106.06(10)
C19 P2 C26 106.39(10)
C13 P2 C26 105.79(10)
C19 P2 Pd1 118.01(7)
C13 P2 Pd1 112.48(7)
C26 P2 Pd1 107.32(7)
C2 C1 C6 119.4(2)
C2 C1 P1 119.55(17)
C6 C1 P1 121.01(18)
C1 C2 C3 120.1(3)
C1 C2 H2 120.0
C3 C2 H2 120.0
C4 C3 C2 120.5(3)
C4 C3 H3 119.7
C2 C3 H3 119.7
C3 C4 C5 120.0(3)
C3 C4 H4 120.0
C5 C4 H4 120.0
C4 C5 C6 120.9(3)
C4 C5 H5 119.5
C6 C5 H5 119.5
C1 C6 C5 119.2(3)
C1 C6 H6 120.4
C5 C6 H6 120.4
C12 C7 C8 118.8(2)
C12 C7 P1 121.18(17)
C8 C7 P1 119.89(19)
C9 C8 C7 120.3(3)
C9 C8 H8 119.8
C7 C8 H8 119.8
C10 C9 C8 120.1(3)
C10 C9 H9 120.0
C8 C9 H9 120.0
C9 C10 C11 120.2(3)
C9 C10 H10 119.9
C11 C10 H10 119.9
C10 C11 C12 120.3(3)
C10 C11 H11 119.9
C12 C11 H11 119.9
C7 C12 C11 120.2(3)
C7 C12 H12 119.9
C11 C12 H12 119.9
C18 C13 C14 119.5(2)
C18 C13 P2 120.55(17)
C14 C13 P2 119.91(18)
C15 C14 C13 120.0(3)
C15 C14 H14 120.0
C13 C14 H14 120.0
C16 C15 C14 119.8(3)
C16 C15 H15 120.1
C14 C15 H15 120.1
C17 C16 C15 120.8(3)
C17 C16 H16 119.6
C15 C16 H16 119.6
C16 C17 C18 120.0(3)
C16 C17 H17 120.0
C18 C17 H17 120.0
C13 C18 C17 119.7(3)
C13 C18 H18 120.1
C17 C18 H18 120.1
C20 C19 C24 119.3(2)
C20 C19 P2 120.4(2)
C24 C19 P2 120.34(19)
C19 C20 C21 119.3(3)
C19 C20 H20 120.4
C21 C20 H20 120.4
C22 C21 C20 121.4(3)
C22 C21 H21 119.3
C20 C21 H21 119.3
C21 C22 C23 119.9(3)
C21 C22 H22 120.1
C23 C22 H22 120.1
C22 C23 C24 120.4(3)
C22 C23 H23 119.8
C24 C23 H23 119.8
C19 C24 C23 119.7(3)
C19 C24 H24 120.1
C23 C24 H24 120.1
C26 C25 P1 111.70(14)
C26 C25 H25A 109.3
P1 C25 H25A 109.3
C26 C25 H25B 109.3
P1 C25 H25B 109.3
H25A C25 H25B 107.9
C25 C26 P2 108.28(14)
C25 C26 H26A 110.0
P2 C26 H26A 110.0
C25 C26 H26B 110.0
P2 C26 H26B 110.0
H26A C26 H26B 108.4
S1 O1 S1' 43.2(4)
O1 S1 C28 104.8(2)
O1 S1 C27 106.6(2)
C28 S1 C27 95.9(3)
S1 C27 H27A 109.5
S1 C27 H27B 109.5
H27A C27 H27B 109.5
S1 C27 H27C 109.5
H27A C27 H27C 109.5
H27B C27 H27C 109.5
S1 C28 H28A 109.5
S1 C28 H28B 109.5
H28A C28 H28B 109.5
S1 C28 H28C 109.5
H28A C28 H28C 109.5
H28B C28 H28C 109.5
O1 S1' C28' 102.2(18)
O1 S1' C27' 95(2)
C28' S1' C27' 77(3)
S1' C27' H27D 109.5
S1' C27' H27E 109.5
H27D C27' H27E 109.5
S1' C27' H27F 109.5
H27D C27' H27F 109.5
H27E C27' H27F 109.5
S1' C28' H28D 109.5
S1' C28' H28E 109.5
H28D C28' H28E 109.5
S1' C28' H28F 109.5
H28D C28' H28F 109.5
H28E C28' H28F 109.5

loop_
_geom_bond_atom_site_label_1
_geom_bond_atom_site_label_2
_geom_bond_distance
_geom_bond_publ_flag
Pd1 P2 2.2336(5) y
Pd1 P1 2.2355(5) y
Pd1 Cl1 2.3481(6) y
Pd1 Cl2 2.3613(5) y
P1 C1 1.808(2) ?
P1 C7 1.813(2) ?
P1 C25 1.840(2) ?
P2 C19 1.802(2) ?
P2 C13 1.808(2) ?
P2 C26 1.829(2) ?
C1 C2 1.381(3) ?
C1 C6 1.382(3) ?
C2 C3 1.384(4) ?
C2 H2 0.9300 ?
C3 C4 1.355(5) ?
C3 H3 0.9300 ?
C4 C5 1.360(5) ?
C4 H4 0.9300 ?
C5 C6 1.390(4) ?
C5 H5 0.9300 ?
C6 H6 0.9300 ?
C7 C12 1.373(3) ?
C7 C8 1.386(3) ?
C8 C9 1.383(4) ?
C8 H8 0.9300 ?
C9 C10 1.359(5) ?
C9 H9 0.9300 ?
C10 C11 1.365(5) ?
C10 H10 0.9300 ?
C11 C12 1.386(4) ?
C11 H11 0.9300 ?
C12 H12 0.9300 ?
C13 C18 1.377(3) ?
C13 C14 1.384(3) ?
C14 C15 1.380(4) ?
C14 H14 0.9300 ?
C15 C16 1.362(5) ?
C15 H15 0.9300 ?
C16 C17 1.362(5) ?
C16 H16 0.9300 ?
C17 C18 1.384(3) ?
C17 H17 0.9300 ?
C18 H18 0.9300 ?
C19 C20 1.377(3) ?
C19 C24 1.387(4) ?
C20 C21 1.394(4) ?
C20 H20 0.9300 ?
C21 C22 1.344(5) ?
C21 H21 0.9300 ?
C22 C23 1.364(5) ?
C22 H22 0.9300 ?
C23 C24 1.391(4) ?
C23 H23 0.9300 ?
C24 H24 0.9300 ?
C25 C26 1.520(3) ?
C25 H25A 0.9700 ?
C25 H25B 0.9700 ?
C26 H26A 0.9700 ?
C26 H26B 0.9700 ?
O1 S1 1.479(2) ?
O1 S1' 1.484(2) ?
S1 C28 1.760(5) ?
S1 C27 1.766(5) ?
C27 H27A 0.9600 ?
C27 H27B 0.9600 ?
C27 H27C 0.9600 ?
C28 H28A 0.9600 ?
C28 H28B 0.9600 ?
C28 H28C 0.9600 ?
S1' C28' 1.759(5) ?
S1' C27' 1.762(5) ?
C27' H27D 0.9600 ?
C27' H27E 0.9600 ?
C27' H27F 0.9600 ?
C28' H28D 0.9600 ?
C28' H28E 0.9600 ?
C28' H28F 0.9600 ?

loop_
_geom_hbond_atom_site_label_D
_geom_hbond_atom_site_label_H
_geom_hbond_atom_site_label_A
_geom_hbond_distance_DH
_geom_hbond_distance_HA
_geom_hbond_distance_DA
_geom_hbond_angle_DHA
_geom_hbond_publ_flag
C2 H2 O1 0.93 2.49 3.348(4) 153 yes
C20 H20 O1 0.93 2.59 3.495(4) 165 yes
C26 H26A O1 0.97 2.44 3.410(3) 174 yes

loop_
_geom_torsion_atom_site_label_1
_geom_torsion_atom_site_label_2
_geom_torsion_atom_site_label_3
_geom_torsion_atom_site_label_4
_geom_torsion
P2 Pd1 P1 C1 -123.79(8)
Cl1 Pd1 P1 C1 -159.1(3)
Cl2 Pd1 P1 C1 54.04(8)
P2 Pd1 P1 C7 112.73(8)
Cl1 Pd1 P1 C7 77.5(3)
Cl2 Pd1 P1 C7 -69.44(8)
P2 Pd1 P1 C25 -4.64(8)
Cl1 Pd1 P1 C25 -39.9(3)
Cl2 Pd1 P1 C25 173.19(8)
P1 Pd1 P2 C19 145.15(9)
Cl1 Pd1 P2 C19 -37.30(9)
Cl2 Pd1 P2 C19 119.1(2)
P1 Pd1 P2 C13 -90.85(7)
Cl1 Pd1 P2 C13 86.70(7)
Cl2 Pd1 P2 C13 -116.9(2)
P1 Pd1 P2 C26 25.10(8)
Cl1 Pd1 P2 C26 -157.35(8)
Cl2 Pd1 P2 C26 -0.9(2)
C7 P1 C1 C2 -153.83(19)
C25 P1 C1 C2 -42.6(2)
Pd1 P1 C1 C2 77.99(19)
C7 P1 C1 C6 29.3(2)
C25 P1 C1 C6 140.52(19)
Pd1 P1 C1 C6 -98.85(19)
C6 C1 C2 C3 0.8(4)
P1 C1 C2 C3 -176.1(2)
C1 C2 C3 C4 -0.1(4)
C2 C3 C4 C5 -0.8(5)
C3 C4 C5 C6 1.2(5)
C2 C1 C6 C5 -0.4(4)
P1 C1 C6 C5 176.4(2)
C4 C5 C6 C1 -0.5(4)
C1 P1 C7 C12 -126.3(2)
C25 P1 C7 C12 121.1(2)
Pd1 P1 C7 C12 1.1(2)
C1 P1 C7 C8 56.9(2)
C25 P1 C7 C8 -55.7(2)
Pd1 P1 C7 C8 -175.66(18)
C12 C7 C8 C9 1.4(4)
P1 C7 C8 C9 178.3(2)
C7 C8 C9 C10 -0.4(5)
C8 C9 C10 C11 -1.7(5)
C9 C10 C11 C12 2.6(5)
C8 C7 C12 C11 -0.5(4)
P1 C7 C12 C11 -177.2(2)
C10 C11 C12 C7 -1.6(5)
C19 P2 C13 C18 122.64(19)
C26 P2 C13 C18 -124.61(19)
Pd1 P2 C13 C18 -7.8(2)
C19 P2 C13 C14 -57.4(2)
C26 P2 C13 C14 55.4(2)
Pd1 P2 C13 C14 172.25(17)
C18 C13 C14 C15 -0.4(4)
P2 C13 C14 C15 179.6(2)
C13 C14 C15 C16 0.0(4)
C14 C15 C16 C17 1.6(5)
C15 C16 C17 C18 -2.6(5)
C14 C13 C18 C17 -0.6(4)
P2 C13 C18 C17 179.4(2)
C16 C17 C18 C13 2.2(4)
C13 P2 C19 C20 153.5(2)
C26 P2 C19 C20 41.2(2)
Pd1 P2 C19 C20 -79.3(2)
C13 P2 C19 C24 -28.0(2)
C26 P2 C19 C24 -140.3(2)
Pd1 P2 C19 C24 99.2(2)
C24 C19 C20 C21 1.8(4)
P2 C19 C20 C21 -179.7(2)
C19 C20 C21 C22 -0.9(5)
C20 C21 C22 C23 -0.1(6)
C21 C22 C23 C24 0.3(6)
C20 C19 C24 C23 -1.7(4)
P2 C19 C24 C23 179.8(2)
C22 C23 C24 C19 0.6(5)
C1 P1 C25 C26 101.86(16)
C7 P1 C25 C26 -145.72(15)
Pd1 P1 C25 C26 -21.79(17)
P1 C25 C26 P2 42.01(18)
C19 P2 C26 C25 -172.09(14)
C13 P2 C26 C25 75.39(16)
Pd1 P2 C26 C25 -44.90(15)
S1' O1 S1 C28 -31.7(7)
S1' O1 S1 C27 69.2(7)
S1 O1 S1' C28' 40.1(19)
S1 O1 S1' C27' -37.4(18)
